data_4101696
loop_
_publ_author_name
'Mitchell, Reginald H.'
'Zhang, Rui'
'Berg, David J.'
'Twamley, Brendan'
'Williams, Richard Vaughan'

_publ_section_title
;
 Measuring aromaticity with the dimethyldihydropyrene ring current probe.
 Experimental and computational studies of the fulvenes and the strongly
 antiaromatic cyclopentadienone reveal large Mills-Nixon-type bond
 localization effects. Synthesis of fulvene-fused dihydropyrenes.
;
_journal_issue 1
_journal_name_full 'Journal of the American Chemical Society'
_journal_page_first 189
_journal_page_last 199
_journal_paper_doi 10.1021/ja806427n
_journal_volume 131
_journal_year 2009
_chemical_formula_moiety 'C29 H32 O'
_chemical_formula_sum 'C29 H32 O'
_chemical_formula_weight 396.55
_space_group_IT_number 14
_symmetry_cell_setting monoclinic
_symmetry_Int_Tables_number 14
_symmetry_space_group_name_Hall '-P 2ybc'
_symmetry_space_group_name_H-M 'P 1 21/c 1'
_atom_sites_solution_hydrogens geom
_atom_sites_solution_primary direct
_atom_sites_solution_secondary difmap
_audit_creation_method SHELXL-97
_cell_angle_alpha 90.00
_cell_angle_beta 91.535(4)
_cell_angle_gamma 90.00
_cell_formula_units_Z 4
_cell_length_a 15.109(3)
_cell_length_b 6.1735(12)
_cell_length_c 24.395(5)
_cell_measurement_reflns_used 8712
_cell_measurement_temperature 89(2)
_cell_measurement_theta_max 25.38
_cell_measurement_theta_min 2.68
_cell_volume 2274.6(8)
_computing_cell_refinement 'Bruker SAINT+ v. 6.36a'
_computing_data_collection 'Bruker SMART v. 5.630'
_computing_data_reduction 'Bruker SAINT+ v. 6.36a'
_computing_molecular_graphics 'XP, Bruker SHELXTL v. 6.12'
_computing_publication_material 'XCIF, Bruker SHELXTL v. 6.12'
_computing_structure_refinement 'XL, Bruker SHELXTL v. 6.12'
_computing_structure_solution 'XS, Bruker SHELXTL v. 6.12'
_diffrn_ambient_temperature 89(2)
_diffrn_detector_area_resol_mean 8.3
_diffrn_measured_fraction_theta_full 1.000
_diffrn_measured_fraction_theta_max 1.000
_diffrn_measurement_device_type 'Bruker/Siemens SMART APEX'
_diffrn_measurement_method '\w scans'
_diffrn_radiation_monochromator graphite
_diffrn_radiation_probe x-ray
_diffrn_radiation_type MoK\a
_diffrn_radiation_wavelength 0.71073
_diffrn_reflns_av_R_equivalents 0.0000
_diffrn_reflns_av_sigmaI/netI 0.0481
_diffrn_reflns_limit_h_max 18
_diffrn_reflns_limit_h_min -18
_diffrn_reflns_limit_k_max 7
_diffrn_reflns_limit_k_min 0
_diffrn_reflns_limit_l_max 29
_diffrn_reflns_limit_l_min 0
_diffrn_reflns_number 67823
_diffrn_reflns_theta_full 25.25
_diffrn_reflns_theta_max 25.25
_diffrn_reflns_theta_min 1.35
_diffrn_source 'normal-focus sealed tube'
_diffrn_standards_number 0
_exptl_absorpt_coefficient_mu 0.068
_exptl_absorpt_correction_T_max 0.9879
_exptl_absorpt_correction_T_min 0.9859
_exptl_absorpt_correction_type multi-scan
_exptl_absorpt_process_details 'TWINABS (G.M. Sheldrick, 2002)'
_exptl_crystal_colour red
_exptl_crystal_density_diffrn 1.158
_exptl_crystal_density_method 'not measured'
_exptl_crystal_description needle
_exptl_crystal_F_000 856
_exptl_crystal_size_max 0.21
_exptl_crystal_size_mid 0.19
_exptl_crystal_size_min 0.18
_refine_diff_density_max 0.575
_refine_diff_density_min -0.217
_refine_diff_density_rms 0.052
_refine_ls_extinction_method none
_refine_ls_goodness_of_fit_ref 1.097
_refine_ls_hydrogen_treatment constr
_refine_ls_matrix_type full
_refine_ls_number_parameters 288
_refine_ls_number_reflns 5990
_refine_ls_number_restraints 1
_refine_ls_restrained_S_all 1.097
_refine_ls_R_factor_all 0.0954
_refine_ls_R_factor_gt 0.0685
_refine_ls_shift/su_max 0.000
_refine_ls_shift/su_mean 0.000
_refine_ls_structure_factor_coef Fsqd
_refine_ls_weighting_details 'calc w=1/[\s^2^(Fo^2^)+(0.0666P)^2^+1.0552P] where P=(Fo^2^+2Fc^2^)/3'
_refine_ls_weighting_scheme calc
_refine_ls_wR_factor_gt 0.1519
_refine_ls_wR_factor_ref 0.1622
_reflns_number_gt 4416
_reflns_number_total 5990
_reflns_threshold_expression I>2\s(I)
_cod_data_source_file ja806427n_si_001.cif
_cod_data_source_block compound5
_cod_original_sg_symbol_H-M 'P 21/c'
_cod_database_code 4101696

loop_
_symmetry_equiv_pos_as_xyz
'x, y, z'
'-x, y+1/2, -z+1/2'
'-x, -y, -z'
'x, -y-1/2, z-1/2'

loop_
_atom_site_label
_atom_site_type_symbol
_atom_site_fract_x
_atom_site_fract_y
_atom_site_fract_z
_atom_site_U_iso_or_equiv
_atom_site_adp_type
_atom_site_occupancy
_atom_site_symmetry_multiplicity
_atom_site_calc_flag
_atom_site_refinement_flags
_atom_site_disorder_assembly
_atom_site_disorder_group
C1 C 0.51027(13) 0.2768(4) 0.08743(9) 0.0318(5) Uani 1 1 d . . .
H1A H 0.5136 0.1182 0.0878 0.048 Uiso 1 1 calc R . .
H1B H 0.5391 0.3344 0.1208 0.048 Uiso 1 1 calc R . .
H1C H 0.5403 0.3326 0.0552 0.048 Uiso 1 1 calc R . .
C2 C 0.37022(14) 0.2578(4) 0.03191(9) 0.0325(5) Uani 1 1 d . . .
H2A H 0.3742 0.0993 0.0321 0.049 Uiso 1 1 calc R . .
H2B H 0.4016 0.3152 0.0004 0.049 Uiso 1 1 calc R . .
H2C H 0.3079 0.3013 0.0293 0.049 Uiso 1 1 calc R . .
C3 C 0.40603(16) 0.5965(4) 0.08402(10) 0.0355(6) Uani 1 1 d . . .
H3A H 0.4350 0.6521 0.0514 0.053 Uiso 1 1 calc R . .
H3B H 0.4354 0.6558 0.1170 0.053 Uiso 1 1 calc R . .
H3C H 0.3436 0.6400 0.0830 0.053 Uiso 1 1 calc R . .
C4 C 0.41238(13) 0.3477(3) 0.08501(8) 0.0251(5) Uani 1 1 d . . .
C5 C 0.36643(12) 0.2642(3) 0.13618(8) 0.0207(4) Uani 1 1 d . A .
C6 C 0.29167(13) 0.1380(3) 0.13328(8) 0.0215(5) Uani 1 1 d . A .
H6 H 0.2675 0.0992 0.0983 0.026 Uiso 1 1 calc R . .
C7 C 0.24938(12) 0.0637(3) 0.18101(8) 0.0194(4) Uani 1 1 d . . .
C8 C 0.17302(13) -0.0565(3) 0.18173(8) 0.0223(5) Uani 1 1 d . A .
C9 C 0.11747(14) -0.1442(4) 0.13530(9) 0.0281(5) Uani 1 1 d . . .
C10 C 0.04653(13) -0.2696(3) 0.16110(9) 0.0263(5) Uani 1 1 d . A .
H10 H 0.0005 -0.3444 0.1417 0.032 Uiso 1 1 calc R . .
C11 C 0.05663(13) -0.2625(3) 0.21602(8) 0.0217(5) Uani 1 1 d D . .
C12 C 0.13410(12) -0.1295(3) 0.23167(8) 0.0206(4) Uani 1 1 d . A .
C13 C 0.16781(13) -0.0758(3) 0.28272(8) 0.0217(5) Uani 1 1 d . . .
C14 C 0.13647(13) -0.1520(3) 0.33328(8) 0.0211(4) Uani 1 1 d . A .
H14 H 0.0857 -0.2427 0.3330 0.025 Uiso 1 1 calc R . .
C15 C 0.17634(13) -0.1003(3) 0.38266(8) 0.0213(5) Uani 1 1 d . . .
C16 C 0.14633(14) -0.1918(4) 0.43770(8) 0.0268(5) Uani 1 1 d . A .
C17 C 0.06512(15) -0.3370(4) 0.43139(9) 0.0358(6) Uani 1 1 d . . .
H17A H 0.0164 -0.2552 0.4139 0.054 Uiso 1 1 calc R A .
H17B H 0.0474 -0.3870 0.4676 0.054 Uiso 1 1 calc R . .
H17C H 0.0793 -0.4623 0.4086 0.054 Uiso 1 1 calc R . .
C18 C 0.22319(15) -0.3240(4) 0.46337(9) 0.0362(6) Uani 1 1 d . . .
H18A H 0.2377 -0.4442 0.4389 0.054 Uiso 1 1 calc R A .
H18B H 0.2056 -0.3817 0.4989 0.054 Uiso 1 1 calc R . .
H18C H 0.2751 -0.2305 0.4686 0.054 Uiso 1 1 calc R . .
C19 C 0.12283(14) -0.0029(4) 0.47601(9) 0.0305(5) Uani 1 1 d . . .
H19A H 0.1742 0.0931 0.4807 0.046 Uiso 1 1 calc R A .
H19B H 0.1065 -0.0604 0.5118 0.046 Uiso 1 1 calc R . .
H19C H 0.0730 0.0788 0.4599 0.046 Uiso 1 1 calc R . .
C20 C 0.25263(13) 0.0392(3) 0.38324(8) 0.0244(5) Uani 1 1 d . A .
H20 H 0.2796 0.0753 0.4177 0.029 Uiso 1 1 calc R . .
C21 C 0.28819(12) 0.1220(3) 0.33724(8) 0.0208(5) Uani 1 1 d . . .
C22 C 0.36526(13) 0.2552(3) 0.33722(8) 0.0249(5) Uani 1 1 d . A .
H22 H 0.3917 0.2975 0.3714 0.030 Uiso 1 1 calc R . .
C23 C 0.40249(13) 0.3243(3) 0.28990(8) 0.0239(5) Uani 1 1 d . . .
H23 H 0.4527 0.4169 0.2922 0.029 Uiso 1 1 calc R A .
C24 C 0.36819(12) 0.2614(3) 0.23708(8) 0.0212(5) Uani 1 1 d . A .
C25 C 0.40246(12) 0.3280(3) 0.18898(8) 0.0210(5) Uani 1 1 d . . .
H25 H 0.4525 0.4211 0.1903 0.025 Uiso 1 1 calc R A .
C26A C 0.3003(2) 0.0771(5) 0.23609(12) 0.0192(5) Uani 0.687(4) 1 d P A 1
C27A C 0.35185(19) -0.1401(5) 0.24216(13) 0.0192(5) Uani 0.687(4) 1 d P A 1
H27A H 0.3915 -0.1570 0.2113 0.029 Uiso 0.687(4) 1 calc PR A 1
H27B H 0.3098 -0.2609 0.2424 0.029 Uiso 0.687(4) 1 calc PR A 1
H27C H 0.3868 -0.1392 0.2766 0.029 Uiso 0.687(4) 1 calc PR A 1
C28A C 0.2355(2) 0.1099(5) 0.28328(12) 0.0192(5) Uani 0.687(4) 1 d P A 1
C29A C 0.18490(19) 0.3248(5) 0.27755(13) 0.0192(5) Uani 0.687(4) 1 d P A 1
H29A H 0.1441 0.3395 0.3079 0.029 Uiso 0.687(4) 1 calc PR A 1
H29B H 0.1513 0.3265 0.2426 0.029 Uiso 0.687(4) 1 calc PR A 1
H29C H 0.2270 0.4456 0.2785 0.029 Uiso 0.687(4) 1 calc PR A 1
O1A O 0.12710(11) -0.1193(3) 0.08602(6) 0.0369(5) Uani 0.911(3) 1 d P A 1
H11 H 0.0185 -0.3342 0.2415 0.044 Uiso 0.69 1 d P A 1
C26B C 0.2713(5) 0.1738(13) 0.2355(3) 0.0236(12) Uani 0.313(4) 1 d P A 2
C27B C 0.2048(4) 0.3646(11) 0.2420(3) 0.0236(12) Uani 0.313(4) 1 d P A 2
H27D H 0.2116 0.4679 0.2119 0.035 Uiso 0.313(4) 1 calc PR A 2
H27E H 0.2168 0.4378 0.2771 0.035 Uiso 0.313(4) 1 calc PR A 2
H27F H 0.1442 0.3080 0.2412 0.035 Uiso 0.313(4) 1 calc PR A 2
C28B C 0.2653(5) 0.0170(13) 0.2828(3) 0.0236(12) Uani 0.313(4) 1 d P A 2
C29B C 0.3336(4) -0.1743(11) 0.2759(3) 0.0236(12) Uani 0.313(4) 1 d P A 2
H29D H 0.3938 -0.1153 0.2750 0.035 Uiso 0.313(4) 1 calc PR A 2
H29E H 0.3201 -0.2516 0.2416 0.035 Uiso 0.313(4) 1 calc PR A 2
H29F H 0.3293 -0.2745 0.3069 0.035 Uiso 0.313(4) 1 calc PR A 2
O1B O 0.0099(10) -0.352(3) 0.2467(5) 0.0369(5) Uani 0.089(3) 1 d PD A 2
H9 H 0.1261 -0.1231 0.0965 0.044 Uiso 0.31 1 d P A 2

loop_
_atom_site_aniso_label
_atom_site_aniso_U_11
_atom_site_aniso_U_22
_atom_site_aniso_U_33
_atom_site_aniso_U_23
_atom_site_aniso_U_13
_atom_site_aniso_U_12
C1 0.0247(11) 0.0473(14) 0.0238(11) 0.0044(11) 0.0072(9) -0.0030(10)
C2 0.0299(12) 0.0466(14) 0.0213(11) 0.0063(11) 0.0035(9) -0.0078(11)
C3 0.0446(14) 0.0326(13) 0.0293(12) 0.0108(11) 0.0041(11) -0.0031(11)
C4 0.0237(11) 0.0296(12) 0.0221(11) 0.0052(9) 0.0015(9) -0.0043(9)
C5 0.0176(10) 0.0237(11) 0.0208(11) 0.0034(9) 0.0012(8) 0.0018(9)
C6 0.0235(10) 0.0250(11) 0.0160(10) 0.0015(9) -0.0006(8) 0.0033(9)
C7 0.0183(10) 0.0198(10) 0.0201(10) 0.0000(9) 0.0006(8) 0.0005(8)
C8 0.0218(11) 0.0252(11) 0.0198(11) 0.0010(9) 0.0007(8) 0.0015(9)
C9 0.0265(11) 0.0374(13) 0.0204(11) -0.0032(10) 0.0002(9) -0.0042(10)
C10 0.0209(10) 0.0293(12) 0.0283(12) -0.0051(10) -0.0039(9) -0.0053(9)
C11 0.0168(10) 0.0226(11) 0.0255(11) 0.0010(9) 0.0005(8) -0.0004(8)
C12 0.0163(10) 0.0196(10) 0.0259(11) 0.0010(9) 0.0028(8) 0.0002(8)
C13 0.0182(10) 0.0251(11) 0.0220(11) 0.0014(9) 0.0023(8) -0.0015(9)
C14 0.0182(10) 0.0204(11) 0.0248(11) 0.0012(9) 0.0041(8) -0.0013(9)
C15 0.0205(10) 0.0231(11) 0.0204(11) 0.0009(9) 0.0036(8) 0.0041(9)
C16 0.0286(11) 0.0322(12) 0.0198(11) 0.0037(9) 0.0055(9) 0.0015(10)
C17 0.0434(14) 0.0418(14) 0.0227(12) 0.0039(11) 0.0109(10) -0.0106(11)
C18 0.0430(14) 0.0431(14) 0.0229(12) 0.0136(11) 0.0084(10) 0.0078(12)
C19 0.0298(12) 0.0404(13) 0.0217(11) 0.0023(10) 0.0070(9) 0.0003(10)
C20 0.0231(11) 0.0318(12) 0.0183(10) -0.0024(9) -0.0006(8) 0.0030(9)
C21 0.0198(10) 0.0213(11) 0.0212(11) 0.0017(9) 0.0002(8) 0.0022(8)
C22 0.0227(11) 0.0337(12) 0.0182(10) -0.0015(9) -0.0025(9) -0.0021(9)
C23 0.0190(10) 0.0274(12) 0.0253(11) -0.0002(9) -0.0016(9) -0.0032(9)
C24 0.0164(10) 0.0253(11) 0.0219(11) 0.0015(9) 0.0010(8) -0.0012(8)
C25 0.0151(10) 0.0208(11) 0.0271(11) 0.0023(9) 0.0014(8) -0.0017(8)
C26A 0.0175(8) 0.0214(9) 0.0188(10) 0.0020(7) 0.0019(7) 0.0011(6)
C27A 0.0175(8) 0.0214(9) 0.0188(10) 0.0020(7) 0.0019(7) 0.0011(6)
C28A 0.0175(8) 0.0214(9) 0.0188(10) 0.0020(7) 0.0019(7) 0.0011(6)
C29A 0.0175(8) 0.0214(9) 0.0188(10) 0.0020(7) 0.0019(7) 0.0011(6)
O1A 0.0314(10) 0.0630(13) 0.0164(9) -0.0055(8) 0.0019(7) -0.0151(9)
C26B 0.022(2) 0.025(2) 0.024(2) 0.0010(17) -0.0019(15) -0.0040(15)
C27B 0.022(2) 0.025(2) 0.024(2) 0.0010(17) -0.0019(15) -0.0040(15)
C28B 0.022(2) 0.025(2) 0.024(2) 0.0010(17) -0.0019(15) -0.0040(15)
C29B 0.022(2) 0.025(2) 0.024(2) 0.0010(17) -0.0019(15) -0.0040(15)
O1B 0.0314(10) 0.0630(13) 0.0164(9) -0.0055(8) 0.0019(7) -0.0151(9)

loop_
_atom_type_symbol
_atom_type_description
_atom_type_scat_dispersion_real
_atom_type_scat_dispersion_imag
_atom_type_scat_source
C C 0.0033 0.0016 'International Tables Vol C Tables 4.2.6.8 and 6.1.1.4'
H H 0.0000 0.0000 'International Tables Vol C Tables 4.2.6.8 and 6.1.1.4'
O O 0.0106 0.0060 'International Tables Vol C Tables 4.2.6.8 and 6.1.1.4'

loop_
_geom_angle_atom_site_label_1
_geom_angle_atom_site_label_2
_geom_angle_atom_site_label_3
_geom_angle
_geom_angle_site_symmetry_1
_geom_angle_site_symmetry_3
_geom_angle_publ_flag
C4 C1 H1A 109.5 . . ?
C4 C1 H1B 109.5 . . ?
H1A C1 H1B 109.5 . . ?
C4 C1 H1C 109.5 . . ?
H1A C1 H1C 109.5 . . ?
H1B C1 H1C 109.5 . . ?
C4 C2 H2A 109.5 . . ?
C4 C2 H2B 109.5 . . ?
H2A C2 H2B 109.5 . . ?
C4 C2 H2C 109.5 . . ?
H2A C2 H2C 109.5 . . ?
H2B C2 H2C 109.5 . . ?
C4 C3 H3A 109.5 . . ?
C4 C3 H3B 109.5 . . ?
H3A C3 H3B 109.5 . . ?
C4 C3 H3C 109.5 . . ?
H3A C3 H3C 109.5 . . ?
H3B C3 H3C 109.5 . . ?
C2 C4 C5 112.29(16) . . ?
C2 C4 C3 108.89(18) . . ?
C5 C4 C3 108.59(18) . . ?
C2 C4 C1 107.83(18) . . ?
C5 C4 C1 109.16(17) . . ?
C3 C4 C1 110.08(18) . . ?
C6 C5 C25 119.49(18) . . ?
C6 C5 C4 122.60(18) . . ?
C25 C5 C4 117.88(17) . . ?
C5 C6 C7 121.95(18) . . ?
C5 C6 H6 119.0 . . ?
C7 C6 H6 119.0 . . ?
C8 C7 C6 125.62(18) . . ?
C8 C7 C26B 113.2(3) . . ?
C6 C7 C26B 118.7(3) . . ?
C8 C7 C26A 114.86(19) . . ?
C6 C7 C26A 118.38(18) . . ?
C7 C8 C12 122.88(18) . . ?
C7 C8 C9 129.96(18) . . ?
C12 C8 C9 107.11(17) . . ?
O1A C9 C10 126.2(2) . . ?
O1A C9 C8 128.3(2) . . ?
C10 C9 C8 105.46(17) . . ?
C10 C9 H9 127.3 . . ?
C8 C9 H9 127.2 . . ?
C11 C10 C9 110.07(18) . . ?
C11 C10 H10 125.0 . . ?
C9 C10 H10 125.0 . . ?
O1B C11 C10 124.3(8) . . ?
O1B C11 C12 125.5(8) . . ?
C10 C11 C12 110.18(18) . . ?
C10 C11 H11 124.9 . . ?
C12 C11 H11 124.9 . . ?
C13 C12 C8 122.80(17) . . ?
C13 C12 C11 130.02(18) . . ?
C8 C12 C11 107.18(17) . . ?
C12 C13 C14 125.87(18) . . ?
C12 C13 C28A 114.77(19) . . ?
C14 C13 C28A 118.63(19) . . ?
C12 C13 C28B 114.3(3) . . ?
C14 C13 C28B 117.0(3) . . ?
C15 C14 C13 122.69(18) . . ?
C15 C14 H14 118.7 . . ?
C13 C14 H14 118.7 . . ?
C14 C15 C20 118.78(18) . . ?
C14 C15 C16 123.35(18) . . ?
C20 C15 C16 117.82(18) . . ?
C17 C16 C15 112.56(17) . . ?
C17 C16 C18 109.00(19) . . ?
C15 C16 C18 108.27(16) . . ?
C17 C16 C19 107.97(17) . . ?
C15 C16 C19 109.25(17) . . ?
C18 C16 C19 109.77(18) . . ?
C16 C17 H17A 109.5 . . ?
C16 C17 H17B 109.5 . . ?
H17A C17 H17B 109.5 . . ?
C16 C17 H17C 109.5 . . ?
H17A C17 H17C 109.5 . . ?
H17B C17 H17C 109.5 . . ?
C16 C18 H18A 109.5 . . ?
C16 C18 H18B 109.5 . . ?
H18A C18 H18B 109.5 . . ?
C16 C18 H18C 109.5 . . ?
H18A C18 H18C 109.5 . . ?
H18B C18 H18C 109.5 . . ?
C16 C19 H19A 109.5 . . ?
C16 C19 H19B 109.5 . . ?
H19A C19 H19B 109.5 . . ?
C16 C19 H19C 109.5 . . ?
H19A C19 H19C 109.5 . . ?
H19B C19 H19C 109.5 . . ?
C21 C20 C15 123.52(19) . . ?
C21 C20 H20 118.2 . . ?
C15 C20 H20 118.2 . . ?
C20 C21 C22 123.99(19) . . ?
C20 C21 C28B 118.6(3) . . ?
C22 C21 C28B 114.5(3) . . ?
C20 C21 C28A 119.18(19) . . ?
C22 C21 C28A 115.86(19) . . ?
C23 C22 C21 122.35(19) . . ?
C23 C22 H22 118.8 . . ?
C21 C22 H22 118.8 . . ?
C22 C23 C24 121.97(18) . . ?
C22 C23 H23 119.0 . . ?
C24 C23 H23 119.0 . . ?
C25 C24 C23 123.97(18) . . ?
C25 C24 C26A 118.8(2) . . ?
C23 C24 C26A 116.26(19) . . ?
C25 C24 C26B 117.5(3) . . ?
C23 C24 C26B 115.7(3) . . ?
C24 C25 C5 123.09(18) . . ?
C24 C25 H25 118.5 . . ?
C5 C25 H25 118.5 . . ?
C24 C26A C7 112.0(2) . . ?
C24 C26A C28A 109.2(2) . . ?
C7 C26A C28A 110.3(2) . . ?
C24 C26A C27A 107.8(2) . . ?
C7 C26A C27A 106.0(2) . . ?
C28A C26A C27A 111.6(3) . . ?
C21 C28A C29A 106.5(2) . . ?
C21 C28A C13 112.1(2) . . ?
C29A C28A C13 108.3(2) . . ?
C21 C28A C26A 108.9(2) . . ?
C29A C28A C26A 111.7(3) . . ?
C13 C28A C26A 109.3(2) . . ?
C28B C26B C7 111.4(5) . . ?
C28B C26B C27B 110.7(6) . . ?
C7 C26B C27B 107.6(5) . . ?
C28B C26B C24 106.1(5) . . ?
C7 C26B C24 111.1(5) . . ?
C27B C26B C24 110.0(5) . . ?
C26B C27B H27D 109.5 . . ?
C26B C27B H27E 109.5 . . ?
H27D C27B H27E 109.5 . . ?
C26B C27B H27F 109.5 . . ?
H27D C27B H27F 109.5 . . ?
H27E C27B H27F 109.5 . . ?
C21 C28B C26B 112.3(5) . . ?
C21 C28B C29B 106.2(5) . . ?
C26B C28B C29B 110.2(7) . . ?
C21 C28B C13 110.4(5) . . ?
C26B C28B C13 107.8(5) . . ?
C29B C28B C13 109.9(5) . . ?
C28B C29B H29D 109.5 . . ?
C28B C29B H29E 109.5 . . ?
H29D C29B H29E 109.5 . . ?
C28B C29B H29F 109.5 . . ?
H29D C29B H29F 109.5 . . ?
H29E C29B H29F 109.5 . . ?

loop_
_geom_bond_atom_site_label_1
_geom_bond_atom_site_label_2
_geom_bond_distance
_geom_bond_site_symmetry_2
_geom_bond_publ_flag
C1 C4 1.542(3) . ?
C1 H1A 0.9800 . ?
C1 H1B 0.9800 . ?
C1 H1C 0.9800 . ?
C2 C4 1.532(3) . ?
C2 H2A 0.9800 . ?
C2 H2B 0.9800 . ?
C2 H2C 0.9800 . ?
C3 C4 1.539(3) . ?
C3 H3A 0.9800 . ?
C3 H3B 0.9800 . ?
C3 H3C 0.9800 . ?
C4 C5 1.534(3) . ?
C5 C6 1.372(3) . ?
C5 C25 1.440(3) . ?
C6 C7 1.419(3) . ?
C6 H6 0.9500 . ?
C7 C8 1.372(3) . ?
C7 C26B 1.520(7) . ?
C7 C26A 1.533(4) . ?
C8 C12 1.439(3) . ?
C8 C9 1.493(3) . ?
C9 O1A 1.225(3) . ?
C9 C10 1.477(3) . ?
C9 H9 0.9678 . ?
C10 C11 1.345(3) . ?
C10 H10 0.9500 . ?
C11 O1B 1.180(5) . ?
C11 C12 1.472(3) . ?
C11 H11 0.9653 . ?
C12 C13 1.373(3) . ?
C13 C14 1.413(3) . ?
C13 C28A 1.536(4) . ?
C13 C28B 1.580(7) . ?
C14 C15 1.370(3) . ?
C14 H14 0.9500 . ?
C15 C20 1.439(3) . ?
C15 C16 1.536(3) . ?
C16 C17 1.524(3) . ?
C16 C18 1.539(3) . ?
C16 C19 1.542(3) . ?
C17 H17A 0.9800 . ?
C17 H17B 0.9800 . ?
C17 H17C 0.9800 . ?
C18 H18A 0.9800 . ?
C18 H18B 0.9800 . ?
C18 H18C 0.9800 . ?
C19 H19A 0.9800 . ?
C19 H19B 0.9800 . ?
C19 H19C 0.9800 . ?
C20 C21 1.357(3) . ?
C20 H20 0.9500 . ?
C21 C22 1.426(3) . ?
C21 C28B 1.510(7) . ?
C21 C28A 1.522(4) . ?
C22 C23 1.366(3) . ?
C22 H22 0.9500 . ?
C23 C24 1.430(3) . ?
C23 H23 0.9500 . ?
C24 C25 1.359(3) . ?
C24 C26A 1.531(4) . ?
C24 C26B 1.560(7) . ?
C25 H25 0.9500 . ?
C26A C28A 1.544(4) . ?
C26A C27A 1.555(4) . ?
C27A H27A 0.9800 . ?
C27A H27B 0.9800 . ?
C27A H27C 0.9800 . ?
C28A C29A 1.536(4) . ?
C29A H29A 0.9800 . ?
C29A H29B 0.9800 . ?
C29A H29C 0.9800 . ?
O1A H9 0.2576 . ?
C26B C28B 1.511(10) . ?
C26B C27B 1.559(10) . ?
C27B H27D 0.9800 . ?
C27B H27E 0.9800 . ?
C27B H27F 0.9800 . ?
C28B C29B 1.580(10) . ?
C29B H29D 0.9800 . ?
C29B H29E 0.9800 . ?
C29B H29F 0.9800 . ?
O1B H11 0.2155 . ?
